data_2102169
loop_
_publ_author_name
'Chohan, Zahid H.'
'Harrison, William T. A.'
'Howie, R. Alan'
'Milne, Bruce F.'
'Wardell, James L.'

_publ_section_title
;
 Crystallographic and molecular mechanics investigation of an
 order--disorder transition and dimorphism in
 5<i>H</i>,10<i>H</i>-dithiolo[2,3-<i>b</i>]-2,5-benzodithiocine-2-thione
;
_journal_issue 6
_journal_name_full 'Acta Crystallographica Section B'
_journal_page_first 1011
_journal_page_last 1017
_journal_paper_doi 10.1107/S0108768100010636
_journal_volume 56
_journal_year 2000
_chemical_formula_moiety 'C11 H8 S5'
_chemical_formula_sum 'C11 H8 S5'
_chemical_formula_weight 300.47
_chemical_melting_point 479
_chemical_name_systematic
; 
 5H,10H-Dithiolo[2,3-b][2,5]benzodithiocine-2-thione (P monoclinic form)
;
_space_group_IT_number 14
_symmetry_cell_setting monoclinic
_symmetry_space_group_name_Hall '-P 2yn'
_symmetry_space_group_name_H-M 'P 1 21/n 1'
_atom_sites_solution_hydrogens geom
_atom_sites_solution_primary direct
_atom_sites_solution_secondary difmap
_audit_creation_method SHELXL-97
_cell_angle_alpha 90.00
_cell_angle_beta 97.1103(14)
_cell_angle_gamma 90.00
_cell_formula_units_Z 8
_cell_length_a 8.5683(2)
_cell_length_b 16.2080(4)
_cell_length_c 17.8980(4)
_cell_measurement_reflns_used 31494
_cell_measurement_temperature 150(2)
_cell_measurement_theta_max 26.43
_cell_measurement_theta_min 1.70
_cell_volume 2466.47(10)
_computing_cell_refinement 'DENZO, COLLECT'
_computing_data_collection 'DENZO (Otwinowski & Minor, 1997), COLLECT (Hooft, 1998)'
_computing_data_reduction 'DENZO, COLLECT'
_computing_molecular_graphics 'ORTEX (McArdle, 1994)'
_computing_publication_material 'SHELXL-97 (Sheldrick, 1997)'
_computing_structure_refinement 'SHELXL-97 (Sheldrick, 1997)'
_computing_structure_solution 'SHELXS-97 (Sheldrick, 1990)'
_diffrn_ambient_temperature 150(2)
_diffrn_detector_area_resol_mean 9.091
_diffrn_measured_fraction_theta_full 0.994
_diffrn_measured_fraction_theta_max 0.994
_diffrn_measurement_device_type 'Enraf Nonius KappaCCD area detector'
_diffrn_measurement_method \w
_diffrn_radiation_monochromator graphite
_diffrn_radiation_source 'Enraf Nonius FR591 rotating anode'
_diffrn_radiation_type MoK\a
_diffrn_radiation_wavelength 0.71073
_diffrn_reflns_av_R_equivalents 0.0734
_diffrn_reflns_av_sigmaI/netI 0.0514
_diffrn_reflns_limit_h_max 10
_diffrn_reflns_limit_h_min -10
_diffrn_reflns_limit_k_max 20
_diffrn_reflns_limit_k_min -20
_diffrn_reflns_limit_l_max 22
_diffrn_reflns_limit_l_min -22
_diffrn_reflns_number 31494
_diffrn_reflns_theta_full 26.43
_diffrn_reflns_theta_max 26.43
_diffrn_reflns_theta_min 1.70
_diffrn_standards_decay_% 0.0
_exptl_absorpt_coefficient_mu 0.905
_exptl_absorpt_correction_T_max 0.914
_exptl_absorpt_correction_T_min 0.809
_exptl_absorpt_correction_type multi-scan
_exptl_absorpt_process_details 'SORTAV (Blessing, 1997)'
_exptl_crystal_colour orange
_exptl_crystal_density_diffrn 1.618
_exptl_crystal_density_method 'not measured'
_exptl_crystal_description block
_exptl_crystal_F_000 1232
_exptl_crystal_size_max 0.20
_exptl_crystal_size_mid 0.10
_exptl_crystal_size_min 0.10
_refine_diff_density_max 0.45
_refine_diff_density_min -0.29
_refine_diff_density_rms 0.073
_refine_ls_extinction_method none
_refine_ls_goodness_of_fit_ref 1.032
_refine_ls_hydrogen_treatment constr
_refine_ls_matrix_type full
_refine_ls_number_parameters 289
_refine_ls_number_reflns 5044
_refine_ls_number_restraints 0
_refine_ls_restrained_S_all 1.032
_refine_ls_R_factor_all 0.0562
_refine_ls_R_factor_gt 0.0363
_refine_ls_shift/su_max 0.001
_refine_ls_shift/su_mean 0.000
_refine_ls_structure_factor_coef Fsqd
_refine_ls_weighting_details 'w=1/[\s^2^(Fo^2^)+(0.0422P)^2^+0.3638P] where P=(Fo^2^+2Fc^2^)/3'
_refine_ls_weighting_scheme calc
_refine_ls_wR_factor_gt 0.0830
_refine_ls_wR_factor_ref 0.0918
_reflns_number_gt 3825
_reflns_number_total 5044
_reflns_threshold_expression >2sigma(I)
_cod_data_source_file bm0027.cif
_cod_data_source_block beta-2
_cod_depositor_comments
;
The following automatic conversions were performed:

'_refine_ls_weighting_scheme' value 'calc
w=1/[\s^2^(Fo^2^)+(0.0422P)^2^+0.3638P] where P=(Fo^2^+2Fc^2^)/3' was
changed to 'calc'. New tag '_refine_ls_weighting_details' was
created. The value of the new tag was set to
'w=1/[\s^2^(Fo^2^)+(0.0422P)^2^+0.3638P] where P=(Fo^2^+2Fc^2^)/3'.

Automatic conversion script
Id: cif_fix_values 3143 2015-03-26 13:38:13Z robertas 
;
_cod_original_sg_symbol_H-M 'P 21/n'
_cod_database_code 2102169

loop_
_symmetry_equiv_pos_as_xyz
'x, y, z'
'x+1/2, -y+1/2, z+1/2'
'-x, -y, -z'
'-x-1/2, y-1/2, -z-1/2'

loop_
_atom_site_label
_atom_site_type_symbol
_atom_site_fract_x
_atom_site_fract_y
_atom_site_fract_z
_atom_site_U_iso_or_equiv
_atom_site_adp_type
_atom_site_occupancy
_atom_site_calc_flag
_atom_site_refinement_flags
S1A S 0.41703(11) 0.31394(5) 0.39816(4) 0.0468(2) Uani 1 d .
S2A S 0.48290(8) 0.38802(4) 0.25226(3) 0.02541(16) Uani 1 d .
S3A S 0.46775(7) 0.39657(4) 0.08388(4) 0.02700(16) Uani 1 d .
S4A S 0.24084(8) 0.26506(4) 0.25101(4) 0.03178(18) Uani 1 d .
S5A S 0.15965(8) 0.25728(4) 0.08623(4) 0.03138(18) Uani 1 d .
C1A C 0.3854(3) 0.32143(15) 0.30606(14) 0.0294(6) Uani 1 d .
C2A C 0.3926(3) 0.35800(14) 0.16329(13) 0.0217(5) Uani 1 d .
C3A C 0.3343(3) 0.48286(15) 0.05067(14) 0.0266(6) Uani 1 d .
H3A1 H 0.3909 0.5354 0.0624 0.032 Uiso 1 calc R
H3A2 H 0.3109 0.4791 -0.0048 0.032 Uiso 1 calc R
C4A C 0.1812(3) 0.48626(15) 0.08333(13) 0.0225(5) Uani 1 d .
C5A C 0.1461(3) 0.55690(15) 0.12264(14) 0.0275(6) Uani 1 d .
H5A H 0.2208 0.6004 0.1294 0.033 Uiso 1 calc R
C6A C 0.0049(3) 0.56489(17) 0.15197(15) 0.0335(7) Uani 1 d .
H6A H -0.0174 0.6137 0.1781 0.040 Uiso 1 calc R
C7A C 0.2779(3) 0.30056(15) 0.16268(14) 0.0237(6) Uani 1 d .
C8A C 0.0960(3) 0.34753(15) 0.02830(14) 0.0279(6) Uani 1 d .
H8A1 H 0.1770 0.3600 -0.0050 0.033 Uiso 1 calc R
H8A2 H -0.0024 0.3335 -0.0042 0.033 Uiso 1 calc R
C9A C 0.0684(3) 0.42316(15) 0.07276(13) 0.0226(5) Uani 1 d .
C10A C -0.0715(3) 0.43167(16) 0.10326(14) 0.0279(6) Uani 1 d .
H10A H -0.1472 0.3886 0.0967 0.034 Uiso 1 calc R
C11A C -0.1033(3) 0.50155(18) 0.14299(15) 0.0330(6) Uani 1 d .
H11A H -0.1995 0.5059 0.1641 0.040 Uiso 1 calc R
S1B S 0.59044(10) 0.69235(5) 0.10370(4) 0.0388(2) Uani 1 d .
S2B S 0.73645(8) 0.72871(4) 0.26118(4) 0.02855(17) Uani 1 d .
S3B S 0.76456(8) 0.71429(4) 0.42977(4) 0.03245(18) Uani 1 d .
S4B S 0.52733(7) 0.59062(4) 0.23427(3) 0.02455(16) Uani 1 d .
S5B S 0.52065(7) 0.54543(4) 0.39349(4) 0.02760(17) Uani 1 d .
C1B C 0.6167(3) 0.67286(15) 0.19431(14) 0.0251(6) Uani 1 d .
C2B C 0.6929(3) 0.67593(15) 0.34142(13) 0.0232(5) Uani 1 d .
C3B C 0.9397(3) 0.65037(16) 0.45796(15) 0.0339(7) Uani 1 d .
H3B1 H 1.0344 0.6837 0.4524 0.041 Uiso 1 calc R
H3B2 H 0.9426 0.6366 0.5120 0.041 Uiso 1 calc R
C4B C 0.9490(3) 0.57132(16) 0.41449(14) 0.0259(6) Uani 1 d .
C5B C 1.0746(3) 0.55999(16) 0.37282(15) 0.0304(6) Uani 1 d .
H5B H 1.1495 0.6029 0.3712 0.036 Uiso 1 calc R
C6B C 1.0924(3) 0.48764(18) 0.33384(15) 0.0342(7) Uani 1 d .
H6B H 1.1791 0.4812 0.3060 0.041 Uiso 1 calc R
C7B C 0.5942(3) 0.61072(14) 0.32847(13) 0.0207(5) Uani 1 d .
C8B C 0.6976(3) 0.51571(16) 0.45687(14) 0.0288(6) Uani 1 d .
H8B1 H 0.7192 0.5579 0.4968 0.035 Uiso 1 calc R
H8B2 H 0.6781 0.4626 0.4814 0.035 Uiso 1 calc R
C9B C 0.8387(3) 0.50722(15) 0.41546(13) 0.0237(6) Uani 1 d .
C10B C 0.8589(3) 0.43479(15) 0.37602(14) 0.0271(6) Uani 1 d .
H10B H 0.7849 0.3913 0.3771 0.032 Uiso 1 calc R
C11B C 0.9846(3) 0.42494(17) 0.33541(15) 0.0341(7) Uani 1 d .
H11B H 0.9965 0.3752 0.3087 0.041 Uiso 1 calc R

loop_
_atom_site_aniso_label
_atom_site_aniso_U_11
_atom_site_aniso_U_22
_atom_site_aniso_U_33
_atom_site_aniso_U_23
_atom_site_aniso_U_13
_atom_site_aniso_U_12
S1A 0.0757(6) 0.0385(4) 0.0265(4) 0.0102(3) 0.0074(4) 0.0075(4)
S2A 0.0279(4) 0.0234(3) 0.0244(3) 0.0022(3) 0.0013(3) 0.0015(3)
S3A 0.0208(4) 0.0347(4) 0.0266(3) 0.0057(3) 0.0070(3) 0.0020(3)
S4A 0.0346(4) 0.0254(4) 0.0376(4) 0.0073(3) 0.0132(3) -0.0007(3)
S5A 0.0285(4) 0.0221(3) 0.0419(4) -0.0029(3) -0.0018(3) -0.0027(3)
C1A 0.0377(16) 0.0214(13) 0.0299(14) 0.0065(11) 0.0070(12) 0.0094(12)
C2A 0.0212(14) 0.0199(13) 0.0243(13) 0.0028(10) 0.0039(10) 0.0034(11)
C3A 0.0237(14) 0.0279(14) 0.0283(14) 0.0082(11) 0.0036(11) 0.0003(11)
C4A 0.0187(13) 0.0243(13) 0.0232(13) 0.0049(10) -0.0026(10) 0.0025(11)
C5A 0.0258(15) 0.0222(14) 0.0321(14) 0.0012(11) -0.0061(11) -0.0011(11)
C6A 0.0346(17) 0.0309(16) 0.0337(16) -0.0051(12) -0.0006(12) 0.0095(13)
C7A 0.0196(14) 0.0220(13) 0.0296(14) 0.0016(10) 0.0038(11) 0.0043(11)
C8A 0.0262(15) 0.0287(14) 0.0278(14) -0.0010(11) -0.0010(11) -0.0008(12)
C9A 0.0233(14) 0.0226(13) 0.0212(13) 0.0026(10) -0.0002(10) 0.0013(11)
C10A 0.0205(14) 0.0298(15) 0.0326(15) 0.0050(11) -0.0006(11) 0.0001(12)
C11A 0.0237(15) 0.0408(17) 0.0362(16) 0.0014(13) 0.0103(12) 0.0089(13)
S1B 0.0581(5) 0.0357(4) 0.0233(4) 0.0058(3) 0.0072(3) 0.0034(4)
S2B 0.0298(4) 0.0235(3) 0.0325(4) 0.0036(3) 0.0045(3) -0.0047(3)
S3B 0.0376(4) 0.0277(4) 0.0299(4) -0.0080(3) -0.0043(3) 0.0062(3)
S4B 0.0262(4) 0.0226(3) 0.0242(3) 0.0021(2) 0.0006(3) -0.0014(3)
S5B 0.0222(4) 0.0331(4) 0.0286(4) 0.0078(3) 0.0075(3) 0.0007(3)
C1B 0.0282(15) 0.0230(13) 0.0248(13) 0.0036(10) 0.0056(11) 0.0062(11)
C2B 0.0230(14) 0.0230(13) 0.0234(13) 0.0000(10) 0.0025(10) 0.0059(11)
C3B 0.0297(16) 0.0327(16) 0.0361(16) -0.0074(12) -0.0084(12) 0.0041(13)
C4B 0.0221(14) 0.0286(14) 0.0250(13) -0.0001(11) -0.0045(11) 0.0059(11)
C5B 0.0184(14) 0.0303(15) 0.0411(16) 0.0036(12) -0.0017(12) 0.0004(12)
C6B 0.0207(15) 0.0422(17) 0.0405(17) 0.0014(13) 0.0067(12) 0.0080(13)
C7B 0.0178(13) 0.0225(13) 0.0221(12) 0.0024(10) 0.0037(10) 0.0043(10)
C8B 0.0298(15) 0.0324(15) 0.0242(14) 0.0049(11) 0.0033(11) 0.0032(12)
C9B 0.0203(14) 0.0263(14) 0.0232(13) 0.0057(10) -0.0025(10) 0.0048(11)
C10B 0.0224(14) 0.0232(14) 0.0337(15) 0.0028(11) -0.0040(11) 0.0017(11)
C11B 0.0298(16) 0.0303(15) 0.0409(17) -0.0065(12) -0.0013(13) 0.0090(13)

loop_
_atom_type_symbol
_atom_type_description
_atom_type_scat_dispersion_real
_atom_type_scat_dispersion_imag
_atom_type_scat_source
C C 0.0033 0.0016 'International Tables Vol C Tables 4.2.6.8 and 6.1.1.4'
H H 0.0000 0.0000 'International Tables Vol C Tables 4.2.6.8 and 6.1.1.4'
S S 0.1246 0.1234 'International Tables Vol C Tables 4.2.6.8 and 6.1.1.4'

loop_
_geom_angle_atom_site_label_1
_geom_angle_atom_site_label_2
_geom_angle_atom_site_label_3
_geom_angle
_geom_angle_site_symmetry_3
_geom_angle_publ_flag
C1A S2A C2A 98.25(12) . yes
C1A S2A S4B 137.67(9) . yes
C2A S2A S4B 103.26(8) . yes
C1A S2A S2B 87.81(9) 4_756 yes
C2A S2A S2B 87.88(8) 4_756 yes
S4B S2A S2B 128.59(3) 4_756 yes
C2A S3A C3A 104.81(11) . yes
C1A S4A C7A 98.21(12) . yes
C7A S5A C8A 103.03(11) . yes
S1A C1A S2A 125.05(17) . yes
S1A C1A S4A 123.12(16) . yes
S2A C1A S4A 111.78(14) . yes
C7A C2A S3A 125.47(19) . yes
C7A C2A S2A 115.93(18) . yes
S3A C2A S2A 118.34(14) . yes
C4A C3A S3A 115.85(17) . yes
C5A C4A C9A 118.5(2) . yes
C5A C4A C3A 118.7(2) . yes
C9A C4A C3A 122.7(2) . yes
C6A C5A C4A 121.4(2) . yes
C11A C6A C5A 119.5(2) . yes
C2A C7A S5A 129.31(19) . yes
C2A C7A S4A 115.62(19) . yes
S5A C7A S4A 115.07(14) . yes
C9A C8A S5A 114.06(17) . yes
C10A C9A C4A 119.3(2) . yes
C10A C9A C8A 119.5(2) . yes
C4A C9A C8A 121.2(2) . yes
C11A C10A C9A 121.3(2) . yes
C6A C11A C10A 119.8(2) . yes
C1B S2B C2B 98.23(12) . yes
C1B S2B S2A 132.86(9) 4_766 yes
C2B S2B S2A 128.66(9) 4_766 yes
C2B S3B C3B 103.42(11) . yes
C1B S4B C7B 98.40(12) . yes
C1B S4B S2A 149.32(9) . yes
C7B S4B S2A 96.82(8) . yes
C7B S5B C8B 103.37(11) . yes
S1B C1B S2B 125.42(15) . yes
S1B C1B S4B 122.83(16) . yes
S2B C1B S4B 111.74(13) . yes
C7B C2B S3B 125.24(19) . yes
C7B C2B S2B 115.63(18) . yes
S3B C2B S2B 118.94(14) . yes
C4B C3B S3B 115.48(18) . yes
C5B C4B C9B 118.3(2) . yes
C5B C4B C3B 118.8(2) . yes
C9B C4B C3B 122.9(2) . yes
C6B C5B C4B 121.5(2) . yes
C11B C6B C5B 120.0(2) . yes
C2B C7B S4B 115.76(18) . yes
C2B C7B S5B 128.85(19) . yes
S4B C7B S5B 115.37(14) . yes
C9B C8B S5B 111.83(17) . yes
C10B C9B C4B 119.4(2) . yes
C10B C9B C8B 119.1(2) . yes
C4B C9B C8B 121.5(2) . yes
C11B C10B C9B 121.3(2) . yes
C6B C11B C10B 119.6(2) . yes

loop_
_geom_bond_atom_site_label_1
_geom_bond_atom_site_label_2
_geom_bond_distance
_geom_bond_site_symmetry_2
_geom_bond_publ_flag
S1A C1A 1.642(3) . yes
S2A C1A 1.729(3) . yes
S2A C2A 1.751(2) . yes
S2A S4B 3.3259(9) . yes
S2A S2B 3.5568(9) 4_756 yes
S3A C2A 1.747(2) . yes
S3A C3A 1.857(2) . yes
S4A C1A 1.743(3) . yes
S4A C7A 1.748(2) . yes
S5A C7A 1.746(3) . yes
S5A C8A 1.836(2) . yes
C2A C7A 1.353(3) . yes
C3A C4A 1.502(3) . yes
C4A C5A 1.396(3) . yes
C4A C9A 1.404(3) . yes
C5A C6A 1.383(4) . yes
C6A C11A 1.379(4) . yes
C8A C9A 1.496(3) . yes
C9A C10A 1.385(3) . yes
C10A C11A 1.382(4) . yes
S1B C1B 1.640(2) . yes
S2B C1B 1.732(3) . yes
S2B C2B 1.751(2) . yes
S2B S2A 3.5568(9) 4_766 yes
S3B C2B 1.739(2) . yes
S3B C3B 1.842(3) . yes
S4B C1B 1.735(3) . yes
S4B C7B 1.743(2) . yes
S5B C7B 1.747(2) . yes
S5B C8B 1.842(3) . yes
C2B C7B 1.355(3) . yes
C3B C4B 1.506(3) . yes
C4B C5B 1.395(3) . yes
C4B C9B 1.406(3) . yes
C5B C6B 1.383(4) . yes
C6B C11B 1.376(4) . yes
C8B C9B 1.500(3) . yes
C9B C10B 1.392(3) . yes
C10B C11B 1.381(3) . yes

loop_
_geom_torsion_atom_site_label_1
_geom_torsion_atom_site_label_2
_geom_torsion_atom_site_label_3
_geom_torsion_atom_site_label_4
_geom_torsion
_geom_torsion_site_symmetry_1
C2A S2A C1A S1A 178.05(17) .
S4B S2A C1A S1A -61.7(2) .
S2B S2A C1A S1A 90.51(17) 4_756
C2A S2A C1A S4A -4.60(16) .
S4B S2A C1A S4A 115.62(13) .
S2B S2A C1A S4A -92.13(12) 4_756
C7A S4A C1A S1A -178.29(17) .
C7A S4A C1A S2A 4.29(16) .
C3A S3A C2A C7A 86.3(2) .
C3A S3A C2A S2A -99.86(15) .
C1A S2A C2A C7A 3.3(2) .
S4B S2A C2A C7A -139.96(17) .
S2B S2A C2A C7A 90.81(19) 4_756
C1A S2A C2A S3A -171.09(14) .
S4B S2A C2A S3A 45.63(14) .
S2B S2A C2A S3A -83.61(13) 4_756
C2A S3A C3A C4A -14.4(2) .
S3A C3A C4A C5A 121.3(2) .
S3A C3A C4A C9A -62.0(3) .
C9A C4A C5A C6A 1.1(4) .
C3A C4A C5A C6A 177.9(2) .
C4A C5A C6A C11A 0.6(4) .
S3A C2A C7A S5A -7.5(4) .
S2A C2A C7A S5A 178.54(14) .
S3A C2A C7A S4A 173.22(13) .
S2A C2A C7A S4A -0.7(3) .
C8A S5A C7A C2A -46.2(3) .
C8A S5A C7A S4A 133.08(14) .
C1A S4A C7A C2A -2.2(2) .
C1A S4A C7A S5A 178.41(14) .
C7A S5A C8A C9A -35.6(2) .
C5A C4A C9A C10A -1.8(3) .
C3A C4A C9A C10A -178.5(2) .
C5A C4A C9A C8A 177.3(2) .
C3A C4A C9A C8A 0.6(3) .
S5A C8A C9A C10A -80.4(3) .
S5A C8A C9A C4A 100.5(2) .
C4A C9A C10A C11A 0.9(4) .
C8A C9A C10A C11A -178.3(2) .
C5A C6A C11A C10A -1.6(4) .
C9A C10A C11A C6A 0.8(4) .
C1A S2A S4B C1B 174.1(2) .
C2A S2A S4B C1B -67.40(19) .
S2B S2A S4B C1B 30.61(18) 4_756
C1A S2A S4B C7B 54.73(16) .
C2A S2A S4B C7B 173.26(11) .
S2B S2A S4B C7B -88.74(8) 4_756
C2B S2B C1B S1B 176.40(17) .
S2A S2B C1B S1B -9.1(2) 4_766
C2B S2B C1B S4B -4.63(16) .
S2A S2B C1B S4B 169.84(6) 4_766
C7B S4B C1B S1B -176.40(16) .
S2A S4B C1B S1B 64.6(3) .
C7B S4B C1B S2B 4.60(16) .
S2A S4B C1B S2B -114.36(15) .
C3B S3B C2B C7B 86.0(2) .
C3B S3B C2B S2B -99.32(16) .
C1B S2B C2B C7B 3.0(2) .
S2A S2B C2B C7B -171.86(14) 4_766
C1B S2B C2B S3B -172.25(15) .
S2A S2B C2B S3B 12.9(2) 4_766
C2B S3B C3B C4B -17.3(2) .
S3B C3B C4B C5B 118.4(2) .
S3B C3B C4B C9B -63.2(3) .
C9B C4B C5B C6B -0.6(4) .
C3B C4B C5B C6B 177.8(2) .
C4B C5B C6B C11B 0.2(4) .
S3B C2B C7B S4B 174.76(14) .
S2B C2B C7B S4B -0.1(3) .
S3B C2B C7B S5B -3.4(3) .
S2B C2B C7B S5B -178.28(14) .
C1B S4B C7B C2B -2.8(2) .
S2A S4B C7B C2B 150.49(18) .
C1B S4B C7B S5B 175.63(13) .
S2A S4B C7B S5B -31.09(13) .
C8B S5B C7B C2B -49.2(3) .
C8B S5B C7B S4B 132.60(14) .
C7B S5B C8B C9B -35.1(2) .
C5B C4B C9B C10B 0.8(3) .
C3B C4B C9B C10B -177.6(2) .
C5B C4B C9B C8B -178.0(2) .
C3B C4B C9B C8B 3.7(4) .
S5B C8B C9B C10B -80.9(3) .
S5B C8B C9B C4B 97.9(2) .
C4B C9B C10B C11B -0.6(4) .
C8B C9B C10B C11B 178.2(2) .
C5B C6B C11B C10B 0.0(4) .
C9B C10B C11B C6B 0.2(4) .
